data_1548948
loop_
_publ_author_name
'Giri, Sovan Sundar'
'Liu, Rai-Shung'

_publ_section_title
;
 Gold-catalyzed [4+3]- and [4+2]-annulations of 3-en-1-ynamides with
 isoxazoles <i>via</i> novel 6\p-electrocyclizations of 3-azahepta trienyl
 cations.
;
_journal_issue 11
_journal_name_full 'Chemical science'
_journal_page_first 2991
_journal_page_last 2995
_journal_paper_doi 10.1039/c8sc00232k
_journal_volume 9
_journal_year 2018
_chemical_formula_moiety 'C16 H18 N2 O3 S'
_chemical_formula_sum 'C16 H18 N2 O3 S'
_chemical_formula_weight 318.38
_space_group_IT_number 15
_space_group_name_Hall '-C 2yc'
_space_group_name_H-M_alt 'C 1 2/c 1'
_symmetry_cell_setting monoclinic
_symmetry_space_group_name_Hall '-C 2yc'
_symmetry_space_group_name_H-M 'C 1 2/c 1'
_atom_sites_solution_hydrogens geom
_atom_sites_solution_primary direct
_atom_sites_solution_secondary difmap
_audit_creation_method SHELXL-97
_audit_update_record
;
2017-12-06 deposited with the CCDC.
2018-02-19 downloaded from the CCDC.
;
_cell_angle_alpha 90.00
_cell_angle_beta 94.047(7)
_cell_angle_gamma 90.00
_cell_formula_units_Z 8
_cell_length_a 10.9900(11)
_cell_length_b 9.6096(9)
_cell_length_c 29.660(3)
_cell_measurement_reflns_used 1255
_cell_measurement_temperature 200(2)
_cell_measurement_theta_max 21.58
_cell_measurement_theta_min 2.75
_cell_volume 3124.6(5)
_computing_molecular_graphics 'Ortep-3 for Windows (Farrugia, 1997)'
_computing_publication_material 'WinGX publication routines (Farrugia, 1999)'
_computing_structure_refinement 'SHELXL-97 (Sheldrick, 1997)'
_computing_structure_solution 'SHELXS-86 (Sheldrick, 1986)'
_diffrn_ambient_temperature 200(2)
_diffrn_measured_fraction_theta_full 0.982
_diffrn_measured_fraction_theta_max 0.982
_diffrn_measurement_device_type 'Bruker APEX2'
_diffrn_radiation_monochromator graphite
_diffrn_radiation_source 'fine-focus sealed tube'
_diffrn_radiation_type MoK\a
_diffrn_radiation_wavelength 0.71073
_diffrn_reflns_av_R_equivalents 0.0562
_diffrn_reflns_av_sigmaI/netI 0.0815
_diffrn_reflns_limit_h_max 13
_diffrn_reflns_limit_h_min -12
_diffrn_reflns_limit_k_max 11
_diffrn_reflns_limit_k_min -7
_diffrn_reflns_limit_l_max 27
_diffrn_reflns_limit_l_min -35
_diffrn_reflns_number 8336
_diffrn_reflns_theta_full 25.24
_diffrn_reflns_theta_max 25.24
_diffrn_reflns_theta_min 1.38
_exptl_absorpt_coefficient_mu 0.221
_exptl_absorpt_correction_T_max 0.9912
_exptl_absorpt_correction_T_min 0.9782
_exptl_absorpt_correction_type multi-scan
_exptl_crystal_colour colorless
_exptl_crystal_density_diffrn 1.354
_exptl_crystal_density_method 'not measured'
_exptl_crystal_description prism
_exptl_crystal_F_000 1344
_exptl_crystal_size_max 0.10
_exptl_crystal_size_mid 0.09
_exptl_crystal_size_min 0.04
_refine_diff_density_max 0.355
_refine_diff_density_min -0.395
_refine_diff_density_rms 0.059
_refine_ls_extinction_method none
_refine_ls_goodness_of_fit_ref 1.011
_refine_ls_hydrogen_treatment constr
_refine_ls_matrix_type full
_refine_ls_number_parameters 199
_refine_ls_number_reflns 2790
_refine_ls_number_restraints 0
_refine_ls_restrained_S_all 1.011
_refine_ls_R_factor_all 0.1146
_refine_ls_R_factor_gt 0.0592
_refine_ls_shift/su_max 0.001
_refine_ls_shift/su_mean 0.000
_refine_ls_structure_factor_coef Fsqd
_refine_ls_weighting_details 'calc w=1/[\s^2^(Fo^2^)+(0.0682P)^2^+3.3752P] where P=(Fo^2^+2Fc^2^)/3'
_refine_ls_weighting_scheme calc
_refine_ls_wR_factor_gt 0.1393
_refine_ls_wR_factor_ref 0.1623
_reflns_number_gt 1656
_reflns_number_total 2790
_reflns_threshold_expression >2sigma(I)
_cod_data_source_file c8sc00232k2.cif
_cod_data_source_block ch19381
_cod_depositor_comments 'Adding full bibliography for 1548943--1548948.cif.'
_cod_original_cell_volume 3124.5(5)
_cod_original_sg_symbol_H-M 'C 2/c'
_cod_database_code 1548948

loop_
_symmetry_equiv_pos_as_xyz
'x, y, z'
'-x, y, -z+1/2'
'x+1/2, y+1/2, z'
'-x+1/2, y+1/2, -z+1/2'
'-x, -y, -z'
'x, -y, z-1/2'
'-x+1/2, -y+1/2, -z'
'x+1/2, -y+1/2, z-1/2'

loop_
_atom_site_label
_atom_site_type_symbol
_atom_site_fract_x
_atom_site_fract_y
_atom_site_fract_z
_atom_site_U_iso_or_equiv
_atom_site_adp_type
_atom_site_occupancy
_atom_site_symmetry_multiplicity
_atom_site_calc_flag
_atom_site_refinement_flags
C1 C 0.5071(3) 0.4504(4) 0.57284(12) 0.0311(9) Uani 1 1 d .
C2 C 0.5405(3) 0.5786(4) 0.55663(13) 0.0356(10) Uani 1 1 d .
H2 H 0.4880 0.6565 0.5586 0.043 Uiso 1 1 calc R
C3 C 0.6510(4) 0.5926(4) 0.53742(13) 0.0389(10) Uani 1 1 d .
H3 H 0.6743 0.6805 0.5261 0.047 Uiso 1 1 calc R
C4 C 0.7279(3) 0.4792(5) 0.53455(13) 0.0400(10) Uani 1 1 d .
C5 C 0.8525(3) 0.4973(5) 0.51582(15) 0.0545(12) Uani 1 1 d .
H5A H 0.8630 0.5946 0.5069 0.082 Uiso 1 1 calc R
H5B H 0.8582 0.4370 0.4894 0.082 Uiso 1 1 calc R
H5C H 0.9165 0.4721 0.5391 0.082 Uiso 1 1 calc R
C6 C 0.6922(3) 0.3509(4) 0.54967(13) 0.0406(10) Uani 1 1 d .
H6 H 0.7437 0.2724 0.5468 0.049 Uiso 1 1 calc R
C7 C 0.5821(3) 0.3352(4) 0.56900(13) 0.0370(10) Uani 1 1 d .
H7 H 0.5580 0.2466 0.5795 0.044 Uiso 1 1 calc R
C8 C 0.4779(4) 0.3409(4) 0.67860(15) 0.0551(13) Uani 1 1 d .
H8A H 0.4378 0.2555 0.6672 0.083 Uiso 1 1 calc R
H8B H 0.4704 0.3482 0.7112 0.083 Uiso 1 1 calc R
H8C H 0.5644 0.3382 0.6725 0.083 Uiso 1 1 calc R
C9 C 0.4660(3) 0.5961(4) 0.66864(13) 0.0307(9) Uani 1 1 d .
C10 C 0.3873(3) 0.7159(4) 0.65936(12) 0.0307(9) Uani 1 1 d .
H10 H 0.3016 0.7020 0.6582 0.037 Uiso 1 1 calc R
C11 C 0.4284(3) 0.8439(4) 0.65244(12) 0.0325(9) Uani 1 1 d .
C12 C 0.3467(4) 0.9692(4) 0.64971(14) 0.0460(11) Uani 1 1 d .
H12A H 0.3954 1.0527 0.6450 0.069 Uiso 1 1 calc R
H12B H 0.3061 0.9784 0.6779 0.069 Uiso 1 1 calc R
H12C H 0.2852 0.9582 0.6244 0.069 Uiso 1 1 calc R
C13 C 0.5630(3) 0.8682(4) 0.64904(13) 0.0367(10) Uani 1 1 d .
H13A H 0.5956 0.8044 0.6266 0.044 Uiso 1 1 calc R
H13B H 0.5784 0.9653 0.6398 0.044 Uiso 1 1 calc R
C14 C 0.6215(3) 0.8404(4) 0.69524(13) 0.0358(10) Uani 1 1 d .
C15 C 0.6735(3) 0.9536(5) 0.72320(15) 0.0455(11) Uani 1 1 d .
H15 H 0.7213 0.9176 0.7527 0.055 Uiso 1 1 d R
C16 C 0.6191(3) 0.7132(4) 0.71322(14) 0.0380(10) Uani 1 1 d .
H16 H 0.6573 0.7033 0.7428 0.046 Uiso 1 1 calc R
N1 N 0.4197(3) 0.4619(3) 0.65584(10) 0.0350(8) Uani 1 1 d .
N2 N 0.5677(3) 0.5941(3) 0.69391(11) 0.0366(8) Uani 1 1 d .
O1 O 0.2931(2) 0.5463(3) 0.58758(9) 0.0423(7) Uani 1 1 d .
O2 O 0.3316(2) 0.2949(3) 0.59868(10) 0.0465(8) Uani 1 1 d .
O3 O 0.6628(3) 1.0767(3) 0.71353(10) 0.0560(9) Uani 1 1 d .
S1 S 0.37357(8) 0.43567(10) 0.60175(3) 0.0349(3) Uani 1 1 d .

loop_
_atom_site_aniso_label
_atom_site_aniso_U_11
_atom_site_aniso_U_22
_atom_site_aniso_U_33
_atom_site_aniso_U_23
_atom_site_aniso_U_13
_atom_site_aniso_U_12
C1 0.0295(19) 0.033(2) 0.030(2) -0.0059(18) -0.0036(16) -0.0046(18)
C2 0.039(2) 0.032(2) 0.035(2) -0.0034(19) -0.0032(18) 0.0005(19)
C3 0.045(2) 0.040(3) 0.031(2) 0.0021(19) -0.0002(18) -0.008(2)
C4 0.032(2) 0.055(3) 0.033(2) -0.004(2) -0.0038(18) -0.004(2)
C5 0.039(2) 0.074(3) 0.051(3) -0.006(3) 0.010(2) -0.010(2)
C6 0.041(2) 0.043(3) 0.037(2) -0.005(2) 0.0013(19) 0.008(2)
C7 0.045(2) 0.030(2) 0.036(2) 0.0000(19) -0.0001(19) -0.0022(19)
C8 0.079(3) 0.035(3) 0.050(3) 0.010(2) -0.005(2) -0.002(2)
C9 0.031(2) 0.031(2) 0.031(2) -0.0011(18) 0.0064(17) -0.0017(17)
C10 0.0241(18) 0.032(2) 0.036(2) -0.0052(18) 0.0016(16) -0.0024(17)
C11 0.034(2) 0.035(2) 0.028(2) 0.0021(18) -0.0029(17) -0.0036(18)
C12 0.053(3) 0.034(3) 0.049(3) 0.000(2) -0.005(2) 0.003(2)
C13 0.034(2) 0.042(2) 0.035(2) 0.000(2) 0.0021(17) -0.0125(19)
C14 0.027(2) 0.045(3) 0.036(2) -0.005(2) -0.0004(17) -0.0100(19)
C15 0.035(2) 0.052(3) 0.049(3) -0.004(2) 0.000(2) -0.006(2)
C16 0.033(2) 0.043(3) 0.037(2) -0.007(2) -0.0052(17) 0.003(2)
N1 0.0409(18) 0.0292(19) 0.0346(19) 0.0014(15) 0.0005(15) -0.0035(15)
N2 0.0371(18) 0.036(2) 0.036(2) -0.0004(16) -0.0029(15) 0.0033(15)
O1 0.0319(14) 0.0454(19) 0.0487(17) -0.0030(15) -0.0045(12) 0.0052(13)
O2 0.0440(15) 0.0314(16) 0.065(2) -0.0067(15) 0.0070(14) -0.0150(13)
O3 0.062(2) 0.047(2) 0.058(2) -0.0070(17) -0.0057(16) -0.0161(17)
S1 0.0325(5) 0.0313(6) 0.0405(6) -0.0041(5) -0.0010(4) -0.0059(5)

loop_
_atom_type_symbol
_atom_type_description
_atom_type_scat_dispersion_real
_atom_type_scat_dispersion_imag
_atom_type_scat_source
C C 0.0033 0.0016 'International Tables Vol C Tables 4.2.6.8 and 6.1.1.4'
H H 0.0000 0.0000 'International Tables Vol C Tables 4.2.6.8 and 6.1.1.4'
N N 0.0061 0.0033 'International Tables Vol C Tables 4.2.6.8 and 6.1.1.4'
O O 0.0106 0.0060 'International Tables Vol C Tables 4.2.6.8 and 6.1.1.4'
S S 0.1246 0.1234 'International Tables Vol C Tables 4.2.6.8 and 6.1.1.4'

loop_
_geom_angle_atom_site_label_1
_geom_angle_atom_site_label_2
_geom_angle_atom_site_label_3
_geom_angle
C2 C1 C7 120.6(4)
C2 C1 S1 119.6(3)
C7 C1 S1 119.7(3)
C3 C2 C1 119.5(4)
C3 C2 H2 120.2
C1 C2 H2 120.2
C2 C3 C4 120.4(4)
C2 C3 H3 119.8
C4 C3 H3 119.8
C6 C4 C3 119.7(4)
C6 C4 C5 120.3(4)
C3 C4 C5 120.0(4)
C4 C5 H5A 109.5
C4 C5 H5B 109.5
H5A C5 H5B 109.5
C4 C5 H5C 109.5
H5A C5 H5C 109.5
H5B C5 H5C 109.5
C4 C6 C7 120.6(4)
C4 C6 H6 119.7
C7 C6 H6 119.7
C6 C7 C1 119.2(4)
C6 C7 H7 120.4
C1 C7 H7 120.4
N1 C8 H8A 109.5
N1 C8 H8B 109.5
H8A C8 H8B 109.5
N1 C8 H8C 109.5
H8A C8 H8C 109.5
H8B C8 H8C 109.5
N2 C9 N1 114.5(3)
N2 C9 C10 126.6(3)
N1 C9 C10 118.0(3)
C11 C10 C9 123.8(3)
C11 C10 H10 118.1
C9 C10 H10 118.1
C10 C11 C12 122.7(3)
C10 C11 C13 119.9(3)
C12 C11 C13 117.3(3)
C11 C12 H12A 109.5
C11 C12 H12B 109.5
H12A C12 H12B 109.5
C11 C12 H12C 109.5
H12A C12 H12C 109.5
H12B C12 H12C 109.5
C14 C13 C11 105.8(3)
C14 C13 H13A 110.6
C11 C13 H13A 110.6
C14 C13 H13B 110.6
C11 C13 H13B 110.6
H13A C13 H13B 108.7
C16 C14 C15 118.3(4)
C16 C14 C13 120.7(4)
C15 C14 C13 120.8(4)
O3 C15 C14 124.1(4)
O3 C15 H15 123.4
C14 C15 H15 112.5
C14 C16 N2 127.7(4)
C14 C16 H16 116.2
N2 C16 H16 116.2
C9 N1 C8 117.2(3)
C9 N1 S1 118.1(2)
C8 N1 S1 114.6(3)
C9 N2 C16 122.4(3)
O1 S1 O2 119.70(16)
O1 S1 N1 108.12(16)
O2 S1 N1 106.19(17)
O1 S1 C1 108.52(18)
O2 S1 C1 108.80(17)
N1 S1 C1 104.47(16)

loop_
_geom_bond_atom_site_label_1
_geom_bond_atom_site_label_2
_geom_bond_distance
C1 C2 1.381(5)
C1 C7 1.390(5)
C1 S1 1.757(4)
C2 C3 1.384(5)
C2 H2 0.9500
C3 C4 1.386(6)
C3 H3 0.9500
C4 C6 1.379(5)
C4 C5 1.524(5)
C5 H5A 0.9800
C5 H5B 0.9800
C5 H5C 0.9800
C6 C7 1.384(5)
C6 H6 0.9500
C7 H7 0.9500
C8 N1 1.468(5)
C8 H8A 0.9800
C8 H8B 0.9800
C8 H8C 0.9800
C9 N2 1.301(4)
C9 N1 1.428(5)
C9 C10 1.454(5)
C10 C11 1.331(5)
C10 H10 0.9500
C11 C12 1.501(5)
C11 C13 1.507(5)
C12 H12A 0.9800
C12 H12B 0.9800
C12 H12C 0.9800
C13 C14 1.496(5)
C13 H13A 0.9900
C13 H13B 0.9900
C14 C16 1.335(5)
C14 C15 1.460(5)
C15 O3 1.221(5)
C15 H15 1.0482
C16 N2 1.383(5)
C16 H16 0.9500
N1 S1 1.667(3)
O1 S1 1.427(3)
O2 S1 1.430(3)
